data_4128136
loop_
_publ_author_name
'Du, Shanshan'
'Yang, Jimin'
'Hu, Jingyuan'
'Chai, Zhengqi'
'Luo, Gen'
'Luo, Yi'
'Zhang, Wen-Xiong'
'Xi, Zhenfeng'

_publ_section_title
;
 Direct Functionalization of White Phosphorus to Cyclotetraphosphanes:
 Selective Formation of Four P-C Bonds.
;
_journal_issue 17
_journal_name_full 'Journal of the American Chemical Society'
_journal_page_first 6843
_journal_page_last 6847
_journal_paper_doi 10.1021/jacs.9b02628
_journal_volume 141
_journal_year 2019
_chemical_absolute_configuration ad
_chemical_formula_moiety 'C34 H74 Al2 P4 Si4'
_chemical_formula_sum 'C34 H74 Al2 P4 Si4'
_chemical_formula_weight 773.13
_space_group_crystal_system orthorhombic
_space_group_IT_number 19
_space_group_name_Hall 'P 2ac 2ab'
_space_group_name_H-M_alt 'P 21 21 21'
_symmetry_space_group_name_Hall 'P 2ac 2ab'
_symmetry_space_group_name_H-M 'P 21 21 21'
_atom_sites_solution_hydrogens geom
_atom_sites_solution_primary direct
_atom_sites_solution_secondary difmap
_audit_creation_date 2017-07-11
_audit_creation_method
;
Olex2 1.2
(compiled 2017.03.28 svn.r3405 for OlexSys, GUI svn.r5337)
;
_cell_angle_alpha 90.00
_cell_angle_beta 90.00
_cell_angle_gamma 90.00
_cell_formula_units_Z 4
_cell_length_a 14.9811(2)
_cell_length_b 16.4506(3)
_cell_length_c 17.9869(3)
_cell_measurement_reflns_used 25952
_cell_measurement_temperature 100.00(10)
_cell_measurement_theta_max 28.8060
_cell_measurement_theta_min 3.6230
_cell_volume 4432.84(12)
_computing_cell_refinement 'CrysAlisPro 1.171.39.28b (Rigaku OD, 2015)'
_computing_data_collection 'CrysAlisPro 1.171.39.28b (Rigaku OD, 2015)'
_computing_data_reduction 'CrysAlisPro 1.171.39.28b (Rigaku OD, 2015)'
_computing_molecular_graphics 'Olex2 (Dolomanov et al., 2009)'
_computing_publication_material 'Olex2 (Dolomanov et al., 2009)'
_computing_structure_refinement 'ShelXL (Sheldrick, 2015)'
_computing_structure_solution 'ShelXS (Sheldrick, 2008)'
_diffrn_ambient_environment N~2~
_diffrn_ambient_temperature 100.00(10)
_diffrn_detector 'CCD plate'
_diffrn_measured_fraction_theta_full 0.991
_diffrn_measured_fraction_theta_max 0.991
_diffrn_measurement_details
;
List of Runs (angles in degrees, time in seconds):

  # Type    Start    End  Width  t~exp~   \w     \q     \k     \f   Frames
--------------------------------------------------------------------------
  1  \w    -33.00  30.00   0.50    6.00    --   -9.50 -82.00 -90.00  126
  2  \w    -98.00  28.00   0.50    6.00    --   -9.50 -38.00 -90.00  252
  3  \w     -8.00  18.00   0.50    6.00    --   -9.50 -82.00  60.00   52
  4  \w    -80.00  78.00   0.50    6.00    --   -9.50  19.00 -90.00  316
  5  \w    -82.00 -56.00   0.50    6.00    --   -9.50 -19.00-150.00   52
  6  \w     12.00  60.00   0.50    6.00    --   -9.50 -19.00-150.00   96
  7  \w    -12.00  13.00   0.50    6.00    --   -9.50 -57.00 -30.00   50
  8  \w    -82.00  20.00   0.50    6.00    --   -9.50 -57.00  60.00  204
  9  \w    -46.00  24.00   0.50    6.00    --   -9.50  38.00 -90.00  140
 10  \w      7.00  32.00   0.50    6.00    --    9.80  57.00 120.00   50
 11  \w     60.00  85.00   0.50    6.00    --    9.80  57.00 120.00   50
;
_diffrn_measurement_device 'four-circle diffractometer'
_diffrn_measurement_device_type 'XtaLAB AFC12 (RINC): Kappa single'
_diffrn_measurement_method '\w scans'
_diffrn_orient_matrix_type 'CrysAlisPro convention (1999,Acta A55,543-557)'
_diffrn_orient_matrix_UB_11 -0.0334341000
_diffrn_orient_matrix_UB_12 -0.0109845000
_diffrn_orient_matrix_UB_13 0.0260354000
_diffrn_orient_matrix_UB_21 0.0334927000
_diffrn_orient_matrix_UB_22 -0.0108499000
_diffrn_orient_matrix_UB_23 0.0260505000
_diffrn_orient_matrix_UB_31 -0.0001079000
_diffrn_orient_matrix_UB_32 0.0402545000
_diffrn_orient_matrix_UB_33 0.0141515000
_diffrn_radiation_monochromator graphite
_diffrn_radiation_probe x-ray
_diffrn_radiation_type MoK\a
_diffrn_radiation_wavelength 0.71073
_diffrn_reflns_av_R_equivalents 0.0449
_diffrn_reflns_av_unetI/netI 0.0261
_diffrn_reflns_limit_h_max 18
_diffrn_reflns_limit_h_min -18
_diffrn_reflns_limit_k_max 20
_diffrn_reflns_limit_k_min -20
_diffrn_reflns_limit_l_max 21
_diffrn_reflns_limit_l_min -22
_diffrn_reflns_number 78841
_diffrn_reflns_theta_full 26.02
_diffrn_reflns_theta_max 26.02
_diffrn_reflns_theta_min 3.54
_diffrn_source 'fine-focus sealed X-ray tube'
_diffrn_source_type 'Enhance (Mo) X-ray Source'
_exptl_absorpt_coefficient_mu 0.341
_exptl_absorpt_correction_T_max 1.00000
_exptl_absorpt_correction_T_min 0.86874
_exptl_absorpt_correction_type multi-scan
_exptl_absorpt_process_details
;
CrysAlisPro 1.171.39.28b (Rigaku Oxford Diffraction, 2015)
Empirical absorption correction using spherical harmonics,
 implemented in SCALE3 ABSPACK scaling algorithm.
;
_exptl_crystal_colour 'metallic yellowish yellow'
_exptl_crystal_colour_lustre metallic
_exptl_crystal_colour_modifier yellowish
_exptl_crystal_colour_primary yellow
_exptl_crystal_density_diffrn 1.158
_exptl_crystal_density_method 'not measured'
_exptl_crystal_description block
_exptl_crystal_F_000 1680
_exptl_crystal_size_max 0.1
_exptl_crystal_size_mid 0.1
_exptl_crystal_size_min 0.1
_refine_diff_density_max 1.708
_refine_diff_density_min -0.606
_refine_diff_density_rms 0.143
_refine_ls_abs_structure_details 'Flack H D (1983), Acta Cryst. A39, 876-881'
_refine_ls_abs_structure_Flack 0.41(17)
_refine_ls_extinction_method none
_refine_ls_goodness_of_fit_ref 1.061
_refine_ls_hydrogen_treatment constr
_refine_ls_matrix_type full
_refine_ls_number_parameters 430
_refine_ls_number_reflns 8681
_refine_ls_number_restraints 0
_refine_ls_restrained_S_all 1.061
_refine_ls_R_factor_all 0.0831
_refine_ls_R_factor_gt 0.0779
_refine_ls_shift/su_max 0.000
_refine_ls_shift/su_mean 0.000
_refine_ls_structure_factor_coef Fsqd
_refine_ls_weighting_details 'calc w=1/[\s^2^(Fo^2^)+(0.1390P)^2^+8.4830P] where P=(Fo^2^+2Fc^2^)/3'
_refine_ls_weighting_scheme calc
_refine_ls_wR_factor_gt 0.2042
_refine_ls_wR_factor_ref 0.2104
_reflns_number_gt 8015
_reflns_number_total 8681
_reflns_threshold_expression >2sigma(I)
_cod_data_source_file ja9b02628_si_002.cif
_cod_data_source_block 3
_cod_database_code 4128136
_chemical_oxdiff_formula 'C1 H1 Si1 P1 Al1'
_reflns_odcompleteness_completeness 99.63
_reflns_odcompleteness_iscentric 1
_reflns_odcompleteness_theta 27.42
_olex2_refinement_description
;
1. Fixed Uiso
 At 1.2 times of:
  All C(H,H) groups, All C(H,H,H,H) groups
 At 1.5 times of:
  All C(H,H,H) groups
2. Others
 Sof(H32c)=Sof(H32d)=Sof(C33A)=Sof(H33d)=Sof(H33e)=Sof(H33f)=1-FVAR(1)
 Sof(H32a)=Sof(H32b)=Sof(C33)=Sof(H33a)=Sof(H33b)=Sof(H33c)=FVAR(1)
3.a Secondary CH2 refined with riding coordinates:
 C13(H13a,H13b), C15(H15a,H15b), C30(H30a,H30b), C32(H32a,H32b), C32(H32c,H32d)
3.b Idealised Me refined as rotating group:
 C5(H5a,H5b,H5c), C6(H6a,H6b,H6c), C7(H7a,H7b,H7c), C8(H8a,H8b,H8c), C9(H9a,
 H9b,H9c), C10(H10a,H10b,H10c), C11(H11a,H11b,H11c), C12(H12a,H12b,H12c),
 C14(H14a,H14b,H14c), C16(H16a,H16b,H16c), C17(H17a,H17b,H17c), C22(H22a,H22b,
 H22c), C23(H23a,H23b,H23c), C24(H24a,H24b,H24c), C25(H25a,H25b,H25c), C26(H26a,
 H26b,H26c), C27(H27a,H27b,H27c), C28(H28a,H28b,H28c), C29(H29a,H29b,H29c),
 C31(H31a,H31b,H31c), C33(H33a,H33b,H33c), C33A(H33d,H33e,H33f), C34(H34a,H34b,
 H34c)
;
_olex2_submission_special_instructions 'No special instructions were received'
_oxdiff_exptl_absorpt_empirical_details
;
Empirical correction (ABSPACK) includes:
- Absorption correction using spherical harmonics
- Frame scaling
;
_oxdiff_exptl_absorpt_empirical_full_max 1.258
_oxdiff_exptl_absorpt_empirical_full_min 0.843

loop_
_space_group_symop_id
_space_group_symop_operation_xyz
1 'x, y, z'
2 '-x+1/2, -y, z+1/2'
3 'x+1/2, -y+1/2, -z'
4 '-x, y+1/2, -z+1/2'

loop_
_atom_site_label
_atom_site_type_symbol
_atom_site_fract_x
_atom_site_fract_y
_atom_site_fract_z
_atom_site_U_iso_or_equiv
_atom_site_adp_type
_atom_site_occupancy
_atom_site_calc_flag
_atom_site_disorder_assembly
_atom_site_disorder_group
_atom_site_refinement_flags_posn
Al1 Al 0.94287(9) 0.66508(9) 0.14347(8) 0.0248(3) Uani 1 d . . .
Al2 Al 0.55833(9) 0.85696(9) 0.34770(8) 0.0235(3) Uani 1 d A . .
P1 P 0.82133(8) 0.80081(8) 0.18667(6) 0.0241(3) Uani 1 d . . .
P2 P 0.82207(8) 0.70280(7) 0.27156(6) 0.0207(3) Uani 1 d . . .
P3 P 0.67775(8) 0.71908(8) 0.30713(7) 0.0240(3) Uani 1 d . . .
P4 P 0.67687(8) 0.81378(7) 0.21969(6) 0.0199(3) Uani 1 d . . .
Si1 Si 0.86076(11) 0.79922(11) 0.02098(8) 0.0380(4) Uani 1 d . . .
Si2 Si 0.88525(11) 0.52073(9) 0.26703(8) 0.0353(4) Uani 1 d . . .
Si3 Si 0.60858(12) 0.99662(10) 0.22245(9) 0.0398(4) Uani 1 d . . .
Si4 Si 0.64376(10) 0.73454(12) 0.47510(8) 0.0385(4) Uani 1 d . . .
C1 C 0.8345(3) 0.7358(3) 0.1063(2) 0.0247(10) Uani 1 d . . .
C2 C 0.7693(3) 0.6632(3) 0.1040(3) 0.0270(11) Uani 1 d . . .
C3 C 0.7725(3) 0.6082(3) 0.1581(3) 0.0275(11) Uani 1 d . . .
C4 C 0.8461(3) 0.6160(3) 0.2171(3) 0.0243(10) Uani 1 d . . .
C5 C 0.9682(5) 0.8554(5) 0.0375(5) 0.071(2) Uani 1 d . . .
H5A H 0.9651 0.8835 0.0842 0.107 Uiso 1 calc . . GR
H5B H 0.9775 0.8940 -0.0018 0.107 Uiso 1 calc . . GR
H5C H 1.0168 0.8175 0.0385 0.107 Uiso 1 calc . . GR
C6 C 0.7756(4) 0.8787(4) 0.0007(3) 0.0439(15) Uani 1 d . . .
H6A H 0.7192 0.8532 -0.0095 0.066 Uiso 1 calc . . GR
H6B H 0.7940 0.9098 -0.0418 0.066 Uiso 1 calc . . GR
H6C H 0.7697 0.9140 0.0429 0.066 Uiso 1 calc . . GR
C7 C 0.8725(6) 0.7369(5) -0.0648(4) 0.061(2) Uani 1 d . . .
H7A H 0.9323 0.7162 -0.0680 0.091 Uiso 1 calc . . GR
H7B H 0.8601 0.7700 -0.1075 0.091 Uiso 1 calc . . GR
H7C H 0.8311 0.6924 -0.0631 0.091 Uiso 1 calc . . GR
C8 C 1.0005(5) 0.5368(5) 0.3055(4) 0.0583(19) Uani 1 d . . .
H8A H 1.0355 0.5671 0.2704 0.087 Uiso 1 calc . . GR
H8B H 1.0282 0.4851 0.3144 0.087 Uiso 1 calc . . GR
H8C H 0.9967 0.5665 0.3513 0.087 Uiso 1 calc . . GR
C9 C 0.8099(5) 0.4884(4) 0.3456(4) 0.0561(18) Uani 1 d . . .
H9A H 0.7996 0.5338 0.3780 0.084 Uiso 1 calc . . GR
H9B H 0.8377 0.4452 0.3729 0.084 Uiso 1 calc . . GR
H9C H 0.7540 0.4698 0.3257 0.084 Uiso 1 calc . . GR
C10 C 0.8970(7) 0.4332(4) 0.1998(4) 0.067(2) Uani 1 d . . .
H10A H 0.8445 0.4298 0.1694 0.101 Uiso 1 calc . . GR
H10B H 0.9041 0.3835 0.2271 0.101 Uiso 1 calc . . GR
H10C H 0.9483 0.4419 0.1689 0.101 Uiso 1 calc . . GR
C11 C 0.7042(4) 0.6554(4) 0.0399(3) 0.0449(15) Uani 1 d . . .
H11A H 0.6825 0.7083 0.0264 0.067 Uiso 1 calc . . GR
H11B H 0.6550 0.6217 0.0545 0.067 Uiso 1 calc . . GR
H11C H 0.7339 0.6314 -0.0020 0.067 Uiso 1 calc . . GR
C12 C 0.7065(4) 0.5381(4) 0.1618(4) 0.0480(15) Uani 1 d . . .
H12A H 0.7223 0.4978 0.1255 0.072 Uiso 1 calc . . GR
H12B H 0.6475 0.5579 0.1518 0.072 Uiso 1 calc . . GR
H12C H 0.7081 0.5143 0.2106 0.072 Uiso 1 calc . . GR
C13 C 1.0424(3) 0.7259(4) 0.1927(3) 0.0392(13) Uani 1 d . . .
H13A H 1.0232 0.7819 0.1980 0.047 Uiso 1 calc . . R
H13B H 1.0489 0.7041 0.2425 0.047 Uiso 1 calc . . R
C14 C 1.1334(4) 0.7270(5) 0.1579(4) 0.0541(17) Uani 1 d . . .
H14A H 1.1317 0.7586 0.1130 0.081 Uiso 1 calc . . GR
H14B H 1.1514 0.6725 0.1465 0.081 Uiso 1 calc . . GR
H14C H 1.1753 0.7508 0.1920 0.081 Uiso 1 calc . . GR
C15 C 0.9893(4) 0.5891(4) 0.0676(3) 0.0403(14) Uani 1 d . . .
H15A H 1.0269 0.6206 0.0344 0.048 Uiso 1 calc . . R
H15B H 1.0282 0.5512 0.0932 0.048 Uiso 1 calc . . R
C16 C 0.9269(5) 0.5385(4) 0.0186(4) 0.0456(15) Uani 1 d . . .
H16A H 0.9609 0.4979 -0.0074 0.068 Uiso 1 calc . . GR
H16B H 0.8979 0.5733 -0.0168 0.068 Uiso 1 calc . . GR
H16C H 0.8828 0.5124 0.0491 0.068 Uiso 1 calc . . GR
C17 C 0.8970(4) 0.7182(4) 0.3475(3) 0.0380(13) Uani 1 d . . .
H17A H 0.9574 0.7120 0.3304 0.057 Uiso 1 calc . . GR
H17B H 0.8850 0.6789 0.3856 0.057 Uiso 1 calc . . GR
H17C H 0.8890 0.7720 0.3671 0.057 Uiso 1 calc . . GR
C18 C 0.6534(3) 0.9032(3) 0.2715(3) 0.0242(10) Uani 1 d . . .
C19 C 0.7291(3) 0.9135(3) 0.3282(3) 0.0276(11) Uani 1 d . . .
C20 C 0.7340(3) 0.8598(3) 0.3834(3) 0.0314(12) Uani 1 d . . .
C21 C 0.6689(3) 0.7897(3) 0.3850(3) 0.0269(10) Uani 1 d . . .
C22 C 0.6141(5) 1.0851(4) 0.2880(4) 0.0549(17) Uani 1 d . . .
H22A H 0.6012 1.0669 0.3376 0.082 Uiso 1 calc . . GR
H22B H 0.5710 1.1253 0.2735 0.082 Uiso 1 calc . . GR
H22C H 0.6728 1.1084 0.2866 0.082 Uiso 1 calc . . GR
C23 C 0.4893(5) 0.9822(5) 0.1960(4) 0.0592(19) Uani 1 d . . .
H23A H 0.4837 0.9347 0.1654 0.089 Uiso 1 calc . . GR
H23B H 0.4689 1.0290 0.1689 0.089 Uiso 1 calc . . GR
H23C H 0.4539 0.9756 0.2400 0.089 Uiso 1 calc . . GR
C24 C 0.6675(6) 1.0266(5) 0.1350(5) 0.070(2) Uani 1 d . . .
H24A H 0.7307 1.0276 0.1436 0.104 Uiso 1 calc . . GR
H24B H 0.6478 1.0796 0.1198 0.104 Uiso 1 calc . . GR
H24C H 0.6542 0.9880 0.0965 0.104 Uiso 1 calc . . GR
C25 C 0.6431(5) 0.8066(6) 0.5569(3) 0.060(2) Uani 1 d . . .
H25A H 0.7018 0.8093 0.5781 0.090 Uiso 1 calc . . GR
H25B H 0.6017 0.7874 0.5937 0.090 Uiso 1 calc . . GR
H25C H 0.6254 0.8597 0.5405 0.090 Uiso 1 calc . . GR
C26 C 0.5304(4) 0.6873(4) 0.4696(4) 0.0464(15) Uani 1 d . . .
H26A H 0.4867 0.7287 0.4605 0.070 Uiso 1 calc . . GR
H26B H 0.5172 0.6604 0.5157 0.070 Uiso 1 calc . . GR
H26C H 0.5292 0.6484 0.4299 0.070 Uiso 1 calc . . GR
C27 C 0.7252(5) 0.6507(5) 0.4947(4) 0.062(2) Uani 1 d . . .
H27A H 0.7116 0.6047 0.4639 0.093 Uiso 1 calc . . GR
H27B H 0.7210 0.6353 0.5461 0.093 Uiso 1 calc . . GR
H27C H 0.7846 0.6692 0.4842 0.093 Uiso 1 calc . . GR
C28 C 0.7963(4) 0.9804(4) 0.3174(4) 0.0478(16) Uani 1 d . . .
H28A H 0.7829 1.0094 0.2724 0.072 Uiso 1 calc . . GR
H28B H 0.8550 0.9574 0.3140 0.072 Uiso 1 calc . . GR
H28C H 0.7937 1.0171 0.3588 0.072 Uiso 1 calc . . GR
C29 C 0.8018(4) 0.8707(5) 0.4465(3) 0.0474(16) Uani 1 d . . .
H29A H 0.7811 0.9120 0.4800 0.071 Uiso 1 calc . . GR
H29B H 0.8584 0.8865 0.4261 0.071 Uiso 1 calc . . GR
H29C H 0.8083 0.8203 0.4729 0.071 Uiso 1 calc . . GR
C30 C 0.5232(4) 0.9450(4) 0.4186(3) 0.0346(12) Uani 1 d . . .
H30A H 0.5763 0.9619 0.4453 0.041 Uiso 1 calc . . R
H30B H 0.5032 0.9913 0.3896 0.041 Uiso 1 calc . . R
C31 C 0.4521(4) 0.9259(4) 0.4748(3) 0.0397(13) Uani 1 d . . .
H31A H 0.3988 0.9089 0.4496 0.060 Uiso 1 calc . . GR
H31B H 0.4397 0.9735 0.5039 0.060 Uiso 1 calc . . GR
H31C H 0.4725 0.8831 0.5069 0.060 Uiso 1 calc . . GR
C32 C 0.4596(4) 0.7897(4) 0.3041(3) 0.0379(13) Uani 1 d . . .
H32A H 0.4570 0.8025 0.2515 0.046 Uiso 0.55(3) calc A 1 R
H32B H 0.4780 0.7333 0.3079 0.046 Uiso 0.55(3) calc A 1 R
H32C H 0.4832 0.7652 0.2592 0.046 Uiso 0.45(3) calc A 2 R
H32D H 0.4487 0.7456 0.3388 0.046 Uiso 0.45(3) calc A 2 R
C33 C 0.3634(6) 0.7947(9) 0.3341(9) 0.037(4) Uani 0.55(3) d A 1 .
H33A H 0.3609 0.7704 0.3826 0.055 Uiso 0.55(3) calc A 1 GR
H33B H 0.3240 0.7661 0.3011 0.055 Uiso 0.55(3) calc A 1 GR
H33C H 0.3455 0.8506 0.3372 0.055 Uiso 0.55(3) calc A 1 GR
C33A C 0.3740(11) 0.8228(13) 0.2852(17) 0.062(8) Uani 0.45(3) d A 2 .
H33D H 0.3553 0.8600 0.3233 0.094 Uiso 0.45(3) calc A 2 GR
H33E H 0.3313 0.7796 0.2810 0.094 Uiso 0.45(3) calc A 2 GR
H33F H 0.3782 0.8511 0.2386 0.094 Uiso 0.45(3) calc A 2 GR
C34 C 0.6011(4) 0.7947(4) 0.1444(3) 0.0403(14) Uani 1 d . . .
H34A H 0.6166 0.8284 0.1029 0.060 Uiso 1 calc . . GR
H34B H 0.5413 0.8069 0.1601 0.060 Uiso 1 calc . . GR
H34C H 0.6048 0.7386 0.1302 0.060 Uiso 1 calc . . GR

loop_
_atom_site_aniso_label
_atom_site_aniso_U_11
_atom_site_aniso_U_22
_atom_site_aniso_U_33
_atom_site_aniso_U_23
_atom_site_aniso_U_13
_atom_site_aniso_U_12
Al1 0.0201(7) 0.0379(8) 0.0163(6) -0.0072(6) 0.0000(5) 0.0071(6)
Al2 0.0144(6) 0.0384(8) 0.0178(6) -0.0091(6) 0.0009(5) 0.0025(6)
P1 0.0189(6) 0.0370(6) 0.0163(5) -0.0009(5) 0.0035(5) 0.0053(5)
P2 0.0170(5) 0.0318(6) 0.0134(5) -0.0076(4) -0.0001(4) -0.0014(5)
P3 0.0176(6) 0.0360(6) 0.0184(6) -0.0014(5) 0.0005(5) 0.0016(5)
P4 0.0173(5) 0.0281(6) 0.0144(5) -0.0063(4) 0.0006(4) 0.0017(5)
Si1 0.0345(8) 0.0564(10) 0.0230(7) 0.0099(7) 0.0113(6) 0.0170(7)
Si2 0.0471(9) 0.0353(8) 0.0235(7) -0.0010(6) -0.0016(6) 0.0091(7)
Si3 0.0549(10) 0.0383(8) 0.0262(8) 0.0015(6) 0.0085(7) 0.0080(7)
Si4 0.0275(7) 0.0670(11) 0.0208(7) 0.0105(7) 0.0083(6) 0.0086(7)
C1 0.018(2) 0.042(3) 0.014(2) -0.0025(19) -0.0019(17) 0.006(2)
C2 0.020(2) 0.044(3) 0.017(2) -0.010(2) -0.0075(18) 0.007(2)
C3 0.025(2) 0.034(3) 0.024(2) -0.016(2) -0.008(2) -0.001(2)
C4 0.022(2) 0.033(2) 0.018(2) -0.0063(19) -0.0035(18) 0.0015(18)
C5 0.042(4) 0.085(6) 0.087(6) 0.045(5) 0.019(4) -0.004(4)
C6 0.043(3) 0.059(4) 0.030(3) 0.014(3) 0.005(2) 0.018(3)
C7 0.087(5) 0.065(4) 0.030(3) 0.008(3) 0.015(3) 0.032(4)
C8 0.054(4) 0.080(5) 0.042(4) 0.015(3) -0.013(3) 0.024(4)
C9 0.073(5) 0.056(4) 0.039(4) 0.017(3) 0.011(3) 0.008(4)
C10 0.128(7) 0.037(3) 0.037(3) -0.006(3) 0.000(4) 0.025(4)
C11 0.040(3) 0.064(4) 0.031(3) -0.014(3) -0.018(2) 0.006(3)
C12 0.044(3) 0.051(4) 0.049(4) -0.010(3) -0.004(3) -0.012(3)
C13 0.022(3) 0.058(4) 0.037(3) -0.014(3) 0.006(2) 0.002(2)
C14 0.031(3) 0.069(5) 0.062(4) 0.000(4) 0.001(3) 0.004(3)
C15 0.040(3) 0.049(3) 0.032(3) -0.011(3) 0.003(2) 0.018(3)
C16 0.061(4) 0.042(3) 0.034(3) -0.002(3) 0.004(3) 0.006(3)
C17 0.028(3) 0.064(4) 0.022(2) -0.010(2) -0.008(2) 0.003(3)
C18 0.024(2) 0.027(2) 0.022(2) -0.0044(19) 0.0001(19) 0.0051(18)
C19 0.022(2) 0.036(3) 0.025(2) -0.014(2) 0.004(2) -0.001(2)
C20 0.015(2) 0.051(3) 0.028(3) -0.023(2) 0.002(2) 0.000(2)
C21 0.022(2) 0.039(3) 0.020(2) -0.002(2) 0.0062(19) 0.001(2)
C22 0.079(5) 0.036(3) 0.050(4) -0.006(3) 0.002(4) 0.015(3)
C23 0.058(4) 0.084(5) 0.036(3) 0.016(3) -0.001(3) 0.010(4)
C24 0.080(5) 0.058(4) 0.071(5) 0.022(4) 0.030(5) 0.008(4)
C25 0.052(4) 0.104(6) 0.024(3) -0.009(3) 0.002(3) 0.013(4)
C26 0.038(3) 0.053(4) 0.048(3) 0.010(3) 0.020(3) -0.002(3)
C27 0.048(4) 0.096(6) 0.043(4) 0.042(4) 0.017(3) 0.032(4)
C28 0.038(3) 0.044(3) 0.061(4) -0.022(3) 0.001(3) -0.008(3)
C29 0.032(3) 0.079(5) 0.031(3) -0.028(3) -0.011(2) 0.001(3)
C30 0.027(3) 0.052(3) 0.025(2) -0.013(2) 0.000(2) 0.002(2)
C31 0.036(3) 0.048(3) 0.035(3) -0.004(3) 0.012(3) -0.003(3)
C32 0.024(3) 0.046(3) 0.043(3) -0.015(3) 0.001(2) -0.003(2)
C33 0.015(5) 0.053(7) 0.043(8) -0.007(6) -0.003(4) -0.006(4)
C33A 0.037(8) 0.055(11) 0.09(2) -0.032(12) -0.020(10) 0.005(7)
C34 0.029(3) 0.066(4) 0.026(3) -0.012(3) -0.006(2) 0.005(3)

loop_
_atom_type_symbol
_atom_type_description
_atom_type_scat_dispersion_real
_atom_type_scat_dispersion_imag
_atom_type_scat_source
C C 0.0033 0.0016 'International Tables Vol C Tables 4.2.6.8 and 6.1.1.4'
H H 0.0000 0.0000 'International Tables Vol C Tables 4.2.6.8 and 6.1.1.4'
Al Al 0.0645 0.0514 'International Tables Vol C Tables 4.2.6.8 and 6.1.1.4'
P P 0.1023 0.0942 'International Tables Vol C Tables 4.2.6.8 and 6.1.1.4'
Si Si 0.0817 0.0704 'International Tables Vol C Tables 4.2.6.8 and 6.1.1.4'

loop_
_geom_angle_atom_site_label_1
_geom_angle_atom_site_label_2
_geom_angle_atom_site_label_3
_geom_angle
C1 Al1 C4 83.20(19)
C13 Al1 C1 116.0(2)
C13 Al1 C4 115.0(2)
C15 Al1 C1 113.7(2)
C15 Al1 C4 115.5(3)
C15 Al1 C13 111.1(2)
C21 Al2 C18 82.32(19)
C30 Al2 C18 109.2(2)
C30 Al2 C21 112.6(2)
C30 Al2 C32 117.0(2)
C32 Al2 C18 116.2(2)
C32 Al2 C21 114.5(2)
P2 P1 P4 83.82(6)
C1 P1 P2 96.87(17)
C1 P1 P4 111.79(16)
P1 P2 P3 95.93(6)
C4 P2 P1 101.93(17)
C4 P2 P3 116.41(17)
C4 P2 C17 114.2(3)
C17 P2 P1 115.2(2)
C17 P2 P3 111.51(19)
P4 P3 P2 83.60(6)
C21 P3 P2 111.14(17)
C21 P3 P4 95.58(17)
P3 P4 P1 96.59(6)
C18 P4 P1 113.98(17)
C18 P4 P3 102.23(17)
C18 P4 C34 114.5(3)
C34 P4 P1 113.10(19)
C34 P4 P3 114.6(2)
C5 Si1 C1 108.7(3)
C6 Si1 C1 113.7(2)
C6 Si1 C5 105.8(4)
C7 Si1 C1 112.8(3)
C7 Si1 C5 108.7(4)
C7 Si1 C6 106.8(3)
C8 Si2 C4 110.0(3)
C8 Si2 C9 108.3(3)
C8 Si2 C10 104.9(4)
C9 Si2 C4 113.7(3)
C9 Si2 C10 108.7(4)
C10 Si2 C4 110.8(3)
C22 Si3 C18 108.7(3)
C23 Si3 C18 110.8(3)
C23 Si3 C22 107.5(4)
C23 Si3 C24 105.7(4)
C24 Si3 C18 116.0(3)
C24 Si3 C22 107.7(4)
C25 Si4 C21 111.5(3)
C26 Si4 C21 109.6(3)
C26 Si4 C25 107.3(3)
C26 Si4 C27 107.1(4)
C27 Si4 C21 112.6(3)
C27 Si4 C25 108.6(4)
P1 C1 Al1 99.0(2)
P1 C1 Si1 110.1(3)
Si1 C1 Al1 113.6(2)
C2 C1 Al1 93.9(3)
C2 C1 P1 114.2(3)
C2 C1 Si1 122.4(3)
C3 C2 C1 119.0(4)
C3 C2 C11 121.5(5)
C11 C2 C1 119.5(5)
C2 C3 C4 118.4(4)
C2 C3 C12 121.7(5)
C12 C3 C4 119.9(5)
P2 C4 Al1 100.2(2)
P2 C4 Si2 117.9(3)
Si2 C4 Al1 113.4(2)
C3 C4 Al1 95.2(3)
C3 C4 P2 107.7(3)
C3 C4 Si2 118.7(3)
C14 C13 Al1 119.9(4)
C16 C15 Al1 121.8(4)
P4 C18 Al2 100.1(2)
P4 C18 Si3 119.9(3)
Si3 C18 Al2 110.8(2)
C19 C18 Al2 96.1(3)
C19 C18 P4 107.1(3)
C19 C18 Si3 118.8(3)
C20 C19 C18 117.6(4)
C20 C19 C28 123.0(5)
C28 C19 C18 119.3(5)
C19 C20 C21 119.1(5)
C19 C20 C29 120.8(5)
C21 C20 C29 120.1(5)
P3 C21 Al2 98.5(2)
P3 C21 Si4 111.5(3)
Si4 C21 Al2 111.6(2)
C20 C21 Al2 95.7(3)
C20 C21 P3 115.1(3)
C20 C21 Si4 120.7(4)
C31 C30 Al2 117.6(4)
C33 C32 Al2 121.6(5)
C33A C32 Al2 122.8(8)
C33A C32 C33 39.4(11)

loop_
_geom_bond_atom_site_label_1
_geom_bond_atom_site_label_2
_geom_bond_distance
Al1 C1 2.106(5)
Al1 C4 2.124(5)
Al1 C13 2.002(6)
Al1 C15 1.977(5)
Al2 C18 2.119(5)
Al2 C21 2.102(5)
Al2 C30 2.001(5)
Al2 C32 2.006(5)
P1 P2 2.2206(17)
P1 P4 2.2544(17)
P1 C1 1.809(5)
P2 P3 2.2706(17)
P2 C4 1.768(5)
P2 C17 1.786(5)
P3 P4 2.2138(17)
P3 C21 1.825(5)
P4 C18 1.777(5)
P4 C34 1.795(5)
Si1 C1 1.897(5)
Si1 C5 1.879(8)
Si1 C6 1.862(6)
Si1 C7 1.860(7)
Si2 C4 1.899(5)
Si2 C8 1.879(7)
Si2 C9 1.884(7)
Si2 C10 1.888(6)
Si3 C18 1.894(5)
Si3 C22 1.876(6)
Si3 C23 1.865(8)
Si3 C24 1.870(8)
Si4 C21 1.895(5)
Si4 C25 1.889(7)
Si4 C26 1.870(6)
Si4 C27 1.875(7)
C1 C2 1.543(7)
C2 C3 1.329(8)
C2 C11 1.517(7)
C3 C4 1.535(6)
C3 C12 1.521(8)
C13 C14 1.500(8)
C15 C16 1.531(9)
C18 C19 1.535(7)
C19 C20 1.331(8)
C19 C28 1.504(8)
C20 C21 1.511(7)
C20 C29 1.533(7)
C30 C31 1.502(7)
C32 C33 1.541(12)
C32 C33A 1.434(17)
